data_4305099
loop_
_publ_author_name
'Kevin A. Kreisel'
'Glenn P. A. Yap'
'Klaus H. Theopold'

_publ_section_title
;
Synthesis, Characterization, and Electronic Structure of Diimine Complexes
of Chromium
;
_journal_name_full 'Inorganic Chemistry'
_journal_page_first 5293
_journal_page_last 5303
_journal_paper_doi 10.1021/ic800302w
_journal_volume 47
_journal_year 2008
_chemical_formula_sum 'C30 H36 Cr N2 O4'
_chemical_formula_weight 540.61
_chemical_name_systematic
; 
 ? 
;
_space_group_IT_number 14
_symmetry_cell_setting monoclinic
_symmetry_space_group_name_Hall '-P 2yn'
_symmetry_space_group_name_H-M 'P 1 21/n 1'
_atom_sites_solution_hydrogens geom
_atom_sites_solution_primary direct
_atom_sites_solution_secondary difmap
_audit_creation_method SHELXL-97
_cell_angle_alpha 90.00
_cell_angle_beta 100.339(3)
_cell_angle_gamma 90.00
_cell_formula_units_Z 4
_cell_length_a 10.908(3)
_cell_length_b 13.495(4)
_cell_length_c 20.150(6)
_cell_measurement_reflns_used 1002
_cell_measurement_temperature 120(2)
_cell_measurement_theta_max 24.94
_cell_measurement_theta_min 2.42
_cell_volume 2918.0(15)
_computing_cell_refinement 'SHELXTL, Sheldrick (2001)'
_computing_data_collection 'SMART, Bruker (2002)'
_computing_data_reduction 'SHELXTL, Sheldrick (2001)'
_computing_molecular_graphics 'SHELXTL, Sheldrick (2001)'
_computing_publication_material 'SHELXTL, Sheldrick (2001)'
_computing_structure_refinement 'SHELXL-97 (Sheldrick, 1997)'
_computing_structure_solution 'SHELXS-97 (Sheldrick, 1990)'
_diffrn_ambient_temperature 120(2)
_diffrn_detector_area_resol_mean 836.6
_diffrn_measured_fraction_theta_full 0.914
_diffrn_measured_fraction_theta_max 0.809
_diffrn_measurement_device_type 'Bruker AXS APEX diffractometer'
_diffrn_measurement_method \w
_diffrn_radiation_monochromator graphite
_diffrn_radiation_source 'fine-focus sealed tube'
_diffrn_radiation_type MoK\a
_diffrn_radiation_wavelength 0.71073
_diffrn_reflns_av_R_equivalents 0.0319
_diffrn_reflns_av_sigmaI/netI 0.0470
_diffrn_reflns_limit_h_max 14
_diffrn_reflns_limit_h_min -14
_diffrn_reflns_limit_k_max 10
_diffrn_reflns_limit_k_min -17
_diffrn_reflns_limit_l_max 24
_diffrn_reflns_limit_l_min -25
_diffrn_reflns_number 12818
_diffrn_reflns_theta_full 25.00
_diffrn_reflns_theta_max 28.29
_diffrn_reflns_theta_min 1.83
_diffrn_standards_decay_% 1
_exptl_absorpt_coefficient_mu 0.427
_exptl_absorpt_correction_T_max 0.9119
_exptl_absorpt_correction_T_min 0.8861
_exptl_absorpt_correction_type multi-scan
_exptl_absorpt_process_details 'SADABS, Sheldrick (2003)'
_exptl_crystal_colour blue
_exptl_crystal_density_diffrn 1.231
_exptl_crystal_density_method 'not measured'
_exptl_crystal_description block
_exptl_crystal_F_000 1144
_exptl_crystal_size_max 0.29
_exptl_crystal_size_mid 0.25
_exptl_crystal_size_min 0.22
_refine_diff_density_max 0.465
_refine_diff_density_min -0.293
_refine_diff_density_rms 0.058
_refine_ls_extinction_method none
_refine_ls_goodness_of_fit_ref 1.015
_refine_ls_hydrogen_treatment constr
_refine_ls_matrix_type full
_refine_ls_number_parameters 342
_refine_ls_number_reflns 5856
_refine_ls_number_restraints 0
_refine_ls_restrained_S_all 1.015
_refine_ls_R_factor_all 0.0572
_refine_ls_R_factor_gt 0.0423
_refine_ls_shift/su_max 0.002
_refine_ls_shift/su_mean 0.000
_refine_ls_structure_factor_coef Fsqd
_refine_ls_weighting_details 'calc w=1/[\s^2^(Fo^2^)+(0.0557P)^2^+0.9320P] where P=(Fo^2^+2Fc^2^)/3'
_refine_ls_weighting_scheme calc
_refine_ls_wR_factor_gt 0.1030
_refine_ls_wR_factor_ref 0.1110
_reflns_number_gt 4684
_reflns_number_total 5856
_reflns_threshold_expression >2sigma(I)
_cod_data_source_file ic800302w-file001_8.cif
_cod_data_source_block klat068
_cod_depositor_comments
;
The following automatic conversions were performed:
'_symmetry_cell_setting' value 'Monoclinic' changed to 'monoclinic'
according to '/home/saulius/struct/CIF-dictionaries/cif_core.dic'
dictionary named 'cif_core.dic' version 2.4.1 from 2010-06-29.

Automatic conversion script
Id: cif_fix_enum 1527 2010-12-29 10:47:43Z saulius 
;
_cod_original_cell_volume 2918.0(14)
_cod_database_code 4305099

loop_
_symmetry_equiv_pos_as_xyz
'x, y, z'
'-x+1/2, y+1/2, -z+1/2'
'-x, -y, -z'
'x-1/2, -y-1/2, z-1/2'

loop_
_atom_site_label
_atom_site_type_symbol
_atom_site_fract_x
_atom_site_fract_y
_atom_site_fract_z
_atom_site_U_iso_or_equiv
_atom_site_adp_type
_atom_site_occupancy
_atom_site_symmetry_multiplicity
_atom_site_calc_flag
_atom_site_refinement_flags
_atom_site_disorder_assembly
_atom_site_disorder_group
Cr Cr 1.03301(3) 0.09249(3) 0.231623(15) 0.01605(11) Uani 1 1 d . . .
N1 N 1.03794(13) 0.02122(13) 0.32196(8) 0.0146(4) Uani 1 1 d . . .
N2 N 0.89778(13) -0.01407(13) 0.21096(8) 0.0153(4) Uani 1 1 d . . .
O1 O 0.87314(14) 0.27000(13) 0.25139(8) 0.0325(4) Uani 1 1 d . . .
O2 O 1.24592(14) 0.22904(13) 0.28608(8) 0.0373(4) Uani 1 1 d . . .
O3 O 1.24311(15) -0.00586(15) 0.17490(9) 0.0446(5) Uani 1 1 d . . .
O4 O 0.97189(17) 0.17934(15) 0.09196(8) 0.0467(5) Uani 1 1 d . . .
C1 C 1.10089(18) 0.11625(16) 0.42669(10) 0.0199(5) Uani 1 1 d . . .
C2 C 1.1915(2) 0.13625(19) 0.48349(11) 0.0286(5) Uani 1 1 d . . .
H2 H 1.1775 0.1877 0.5134 0.034 Uiso 1 1 calc R . .
C3 C 1.3008(2) 0.0827(2) 0.49690(12) 0.0348(6) Uani 1 1 d . . .
H3 H 1.3609 0.0970 0.5360 0.042 Uiso 1 1 calc R . .
C4 C 1.32274(19) 0.00839(19) 0.45354(11) 0.0297(6) Uani 1 1 d . . .
H4 H 1.3982 -0.0282 0.4633 0.036 Uiso 1 1 calc R . .
C5 C 1.23702(17) -0.01399(17) 0.39592(10) 0.0202(5) Uani 1 1 d . . .
C6 C 1.12605(16) 0.04122(16) 0.38335(9) 0.0164(4) Uani 1 1 d . . .
C7 C 0.98044(19) 0.17434(17) 0.41551(10) 0.0233(5) Uani 1 1 d . . .
H7 H 0.9288 0.1516 0.3721 0.028 Uiso 1 1 calc R . .
C8 C 1.0043(2) 0.28515(19) 0.40957(13) 0.0379(6) Uani 1 1 d . . .
H8A H 1.0504 0.3100 0.4526 0.057 Uiso 1 1 calc R . .
H8B H 0.9246 0.3201 0.3983 0.057 Uiso 1 1 calc R . .
H8C H 1.0533 0.2965 0.3740 0.057 Uiso 1 1 calc R . .
C9 C 0.9075(2) 0.1540(2) 0.47184(12) 0.0384(6) Uani 1 1 d . . .
H9A H 0.8891 0.0830 0.4732 0.058 Uiso 1 1 calc R . .
H9B H 0.8293 0.1915 0.4635 0.058 Uiso 1 1 calc R . .
H9C H 0.9571 0.1744 0.5151 0.058 Uiso 1 1 calc R . .
C10 C 1.26388(18) -0.09731(17) 0.34999(11) 0.0224(5) Uani 1 1 d . . .
H10 H 1.2006 -0.0936 0.3075 0.027 Uiso 1 1 calc R . .
C11 C 1.39322(19) -0.0861(2) 0.33101(12) 0.0323(6) Uani 1 1 d . . .
H11A H 1.4025 -0.0189 0.3142 0.048 Uiso 1 1 calc R . .
H11B H 1.4024 -0.1342 0.2958 0.048 Uiso 1 1 calc R . .
H11C H 1.4574 -0.0981 0.3709 0.048 Uiso 1 1 calc R . .
C12 C 1.2495(2) -0.19765(18) 0.38275(12) 0.0331(6) Uani 1 1 d . . .
H12A H 1.3093 -0.2026 0.4252 0.050 Uiso 1 1 calc R . .
H12B H 1.2655 -0.2507 0.3522 0.050 Uiso 1 1 calc R . .
H12C H 1.1646 -0.2041 0.3919 0.050 Uiso 1 1 calc R . .
C13 C 0.95637(16) -0.04827(16) 0.32386(10) 0.0168(4) Uani 1 1 d . . .
H13 H 0.9501 -0.0831 0.3641 0.020 Uiso 1 1 calc R . .
C14 C 0.87644(17) -0.06847(16) 0.26074(10) 0.0185(4) Uani 1 1 d . . .
H14 H 0.8131 -0.1176 0.2558 0.022 Uiso 1 1 calc R . .
C15 C 0.87367(17) -0.09704(16) 0.10109(10) 0.0202(5) Uani 1 1 d . . .
C16 C 0.81233(19) -0.10116(18) 0.03403(11) 0.0261(5) Uani 1 1 d . . .
H16 H 0.8429 -0.1442 0.0034 0.031 Uiso 1 1 calc R . .
C17 C 0.70807(19) -0.04399(18) 0.01120(10) 0.0262(5) Uani 1 1 d . . .
H17 H 0.6694 -0.0464 -0.0349 0.031 Uiso 1 1 calc R . .
C18 C 0.66028(18) 0.01641(17) 0.05550(10) 0.0220(5) Uani 1 1 d . . .
H18 H 0.5866 0.0533 0.0398 0.026 Uiso 1 1 calc R . .
C19 C 0.71775(16) 0.02450(16) 0.12265(10) 0.0175(4) Uani 1 1 d . . .
C20 C 0.82666(16) -0.03107(16) 0.14413(9) 0.0171(4) Uani 1 1 d . . .
C21 C 0.98370(19) -0.16470(18) 0.12538(11) 0.0256(5) Uani 1 1 d . . .
H21 H 1.0304 -0.1370 0.1687 0.031 Uiso 1 1 calc R . .
C22 C 0.9368(3) -0.2681(2) 0.14023(16) 0.0501(8) Uani 1 1 d . . .
H22A H 0.8796 -0.2625 0.1724 0.075 Uiso 1 1 calc R . .
H22B H 1.0078 -0.3099 0.1595 0.075 Uiso 1 1 calc R . .
H22C H 0.8930 -0.2980 0.0983 0.075 Uiso 1 1 calc R . .
C23 C 1.0736(2) -0.1711(3) 0.07593(12) 0.0485(8) Uani 1 1 d . . .
H23A H 1.0340 -0.2072 0.0355 0.073 Uiso 1 1 calc R . .
H23B H 1.1492 -0.2061 0.0971 0.073 Uiso 1 1 calc R . .
H23C H 1.0954 -0.1041 0.0633 0.073 Uiso 1 1 calc R . .
C24 C 0.65989(17) 0.08782(16) 0.17121(10) 0.0202(5) Uani 1 1 d . . .
H24 H 0.7245 0.0980 0.2126 0.024 Uiso 1 1 calc R . .
C25 C 0.6194(2) 0.18957(18) 0.14279(12) 0.0327(6) Uani 1 1 d . . .
H25A H 0.6909 0.2237 0.1298 0.049 Uiso 1 1 calc R . .
H25B H 0.5879 0.2286 0.1772 0.049 Uiso 1 1 calc R . .
H25C H 0.5535 0.1820 0.1031 0.049 Uiso 1 1 calc R . .
C26 C 0.5501(2) 0.03344(19) 0.19242(12) 0.0328(6) Uani 1 1 d . . .
H26A H 0.4860 0.0208 0.1526 0.049 Uiso 1 1 calc R . .
H26B H 0.5149 0.0743 0.2246 0.049 Uiso 1 1 calc R . .
H26C H 0.5789 -0.0297 0.2137 0.049 Uiso 1 1 calc R . .
C27 C 0.92964(18) 0.19925(18) 0.24722(10) 0.0213(5) Uani 1 1 d . . .
C28 C 1.16405(19) 0.17720(18) 0.26571(10) 0.0243(5) Uani 1 1 d . . .
C29 C 1.16217(19) 0.02359(18) 0.19801(11) 0.0271(5) Uani 1 1 d . . .
C30 C 0.99741(19) 0.14488(18) 0.14466(11) 0.0276(5) Uani 1 1 d . . .

loop_
_atom_site_aniso_label
_atom_site_aniso_U_11
_atom_site_aniso_U_22
_atom_site_aniso_U_33
_atom_site_aniso_U_23
_atom_site_aniso_U_13
_atom_site_aniso_U_12
Cr 0.01686(15) 0.0186(2) 0.01211(16) 0.00104(14) 0.00112(11) -0.00398(13)
N1 0.0153(7) 0.0150(10) 0.0135(8) -0.0020(7) 0.0021(6) 0.0025(6)
N2 0.0158(7) 0.0144(10) 0.0154(8) -0.0017(7) 0.0016(6) 0.0001(6)
O1 0.0347(8) 0.0211(10) 0.0384(10) 0.0000(8) -0.0023(7) 0.0036(7)
O2 0.0344(8) 0.0424(12) 0.0315(9) 0.0015(8) -0.0039(7) -0.0202(8)
O3 0.0302(8) 0.0617(14) 0.0472(11) -0.0097(10) 0.0213(8) -0.0027(8)
O4 0.0600(11) 0.0549(14) 0.0205(9) 0.0156(9) -0.0057(8) -0.0248(10)
C1 0.0246(9) 0.0192(13) 0.0158(9) -0.0010(9) 0.0031(7) 0.0013(8)
C2 0.0365(11) 0.0271(15) 0.0207(11) -0.0101(10) 0.0011(9) -0.0007(10)
C3 0.0286(11) 0.0471(18) 0.0241(11) -0.0088(12) -0.0078(9) 0.0004(11)
C4 0.0221(10) 0.0378(16) 0.0259(11) -0.0047(11) -0.0043(8) 0.0076(10)
C5 0.0212(9) 0.0206(13) 0.0182(10) -0.0011(9) 0.0016(7) 0.0015(8)
C6 0.0193(8) 0.0169(12) 0.0124(9) 0.0006(9) 0.0011(7) -0.0009(8)
C7 0.0321(10) 0.0195(13) 0.0182(10) -0.0009(10) 0.0045(8) 0.0066(9)
C8 0.0550(15) 0.0245(16) 0.0317(13) -0.0036(12) 0.0010(11) 0.0095(12)
C9 0.0372(12) 0.0525(19) 0.0272(12) 0.0023(12) 0.0106(10) 0.0158(12)
C10 0.0219(9) 0.0243(14) 0.0212(10) -0.0007(10) 0.0043(8) 0.0057(9)
C11 0.0266(10) 0.0399(17) 0.0317(12) -0.0042(11) 0.0088(9) 0.0041(10)
C12 0.0442(13) 0.0267(15) 0.0317(13) -0.0008(11) 0.0161(10) 0.0067(11)
C13 0.0212(9) 0.0149(12) 0.0145(9) 0.0035(9) 0.0034(7) 0.0019(8)
C14 0.0196(9) 0.0156(12) 0.0197(10) -0.0002(9) 0.0019(7) -0.0031(8)
C15 0.0206(9) 0.0203(13) 0.0183(10) -0.0013(9) -0.0002(7) -0.0019(8)
C16 0.0286(10) 0.0307(15) 0.0179(10) -0.0074(10) 0.0011(8) -0.0021(9)
C17 0.0282(10) 0.0324(15) 0.0149(10) -0.0008(10) -0.0042(8) -0.0044(10)
C18 0.0221(9) 0.0201(13) 0.0212(10) 0.0049(10) -0.0029(8) -0.0029(8)
C19 0.0186(8) 0.0136(12) 0.0196(10) 0.0009(9) 0.0016(7) -0.0042(8)
C20 0.0195(8) 0.0158(12) 0.0149(9) 0.0012(9) -0.0002(7) -0.0048(8)
C21 0.0281(10) 0.0258(15) 0.0201(10) -0.0064(10) -0.0036(8) 0.0056(9)
C22 0.0505(15) 0.0288(18) 0.0600(19) -0.0026(15) -0.0196(13) 0.0068(12)
C23 0.0388(13) 0.081(2) 0.0245(12) -0.0085(14) 0.0016(10) 0.0243(14)
C24 0.0190(9) 0.0189(13) 0.0211(10) -0.0002(9) -0.0005(7) -0.0008(8)
C25 0.0416(12) 0.0220(15) 0.0320(13) 0.0015(11) 0.0000(10) 0.0074(10)
C26 0.0311(11) 0.0319(16) 0.0379(13) -0.0048(12) 0.0132(10) -0.0047(10)
C27 0.0221(9) 0.0213(14) 0.0189(10) 0.0031(10) -0.0009(8) -0.0057(9)
C28 0.0267(10) 0.0279(14) 0.0175(10) 0.0038(10) 0.0014(8) -0.0038(9)
C29 0.0242(10) 0.0333(15) 0.0238(11) -0.0017(11) 0.0049(8) -0.0080(10)
C30 0.0303(10) 0.0304(15) 0.0207(11) 0.0020(10) 0.0006(8) -0.0138(10)

loop_
_atom_type_symbol
_atom_type_description
_atom_type_scat_dispersion_real
_atom_type_scat_dispersion_imag
_atom_type_scat_source
C C 0.0033 0.0016 'International Tables Vol C Tables 4.2.6.8 and 6.1.1.4'
H H 0.0000 0.0000 'International Tables Vol C Tables 4.2.6.8 and 6.1.1.4'
N N 0.0061 0.0033 'International Tables Vol C Tables 4.2.6.8 and 6.1.1.4'
O O 0.0106 0.0060 'International Tables Vol C Tables 4.2.6.8 and 6.1.1.4'
Cr Cr 0.3209 0.6236 'International Tables Vol C Tables 4.2.6.8 and 6.1.1.4'

loop_
_geom_angle_atom_site_label_1
_geom_angle_atom_site_label_2
_geom_angle_atom_site_label_3
_geom_angle
_geom_angle_site_symmetry_1
_geom_angle_site_symmetry_3
_geom_angle_publ_flag
C28 Cr C30 97.49(9) . . ?
C28 Cr C27 84.96(10) . . ?
C30 Cr C27 80.65(10) . . ?
C28 Cr C29 82.16(10) . . ?
C30 Cr C29 83.90(10) . . ?
C27 Cr C29 158.39(10) . . ?
C28 Cr N2 169.33(8) . . ?
C30 Cr N2 93.11(8) . . ?
C27 Cr N2 98.02(8) . . ?
C29 Cr N2 97.83(8) . . ?
C28 Cr N1 93.70(8) . . ?
C30 Cr N1 168.44(8) . . ?
C27 Cr N1 97.54(8) . . ?
C29 Cr N1 100.54(8) . . ?
N2 Cr N1 75.78(6) . . ?
C13 N1 C6 117.55(16) . . ?
C13 N1 Cr 117.13(13) . . ?
C6 N1 Cr 125.31(13) . . ?
C14 N2 C20 119.29(16) . . ?
C14 N2 Cr 117.57(13) . . ?
C20 N2 Cr 123.14(13) . . ?
C6 C1 C2 117.56(19) . . ?
C6 C1 C7 123.10(18) . . ?
C2 C1 C7 119.33(19) . . ?
C3 C2 C1 121.3(2) . . ?
C2 C3 C4 120.0(2) . . ?
C3 C4 C5 121.4(2) . . ?
C4 C5 C6 117.70(19) . . ?
C4 C5 C10 119.78(18) . . ?
C6 C5 C10 122.50(18) . . ?
C1 C6 C5 122.11(18) . . ?
C1 C6 N1 119.62(17) . . ?
C5 C6 N1 118.24(17) . . ?
C1 C7 C9 110.60(18) . . ?
C1 C7 C8 111.33(19) . . ?
C9 C7 C8 110.8(2) . . ?
C5 C10 C12 110.34(18) . . ?
C5 C10 C11 111.47(18) . . ?
C12 C10 C11 111.42(19) . . ?
N1 C13 C14 114.98(18) . . ?
N2 C14 C13 114.42(18) . . ?
C16 C15 C20 117.29(19) . . ?
C16 C15 C21 120.12(19) . . ?
C20 C15 C21 122.56(18) . . ?
C17 C16 C15 121.5(2) . . ?
C18 C17 C16 119.91(19) . . ?
C17 C18 C19 121.33(19) . . ?
C18 C19 C20 117.81(19) . . ?
C18 C19 C24 120.29(18) . . ?
C20 C19 C24 121.84(17) . . ?
C15 C20 C19 122.05(18) . . ?
C15 C20 N2 118.79(17) . . ?
C19 C20 N2 118.98(18) . . ?
C15 C21 C23 112.86(19) . . ?
C15 C21 C22 109.75(18) . . ?
C23 C21 C22 110.7(2) . . ?
C19 C24 C25 113.02(18) . . ?
C19 C24 C26 110.29(18) . . ?
C25 C24 C26 110.44(18) . . ?
O1 C27 Cr 172.07(18) . . ?
O2 C28 Cr 179.0(2) . . ?
O3 C29 Cr 171.1(2) . . ?
O4 C30 Cr 177.3(2) . . ?

loop_
_geom_bond_atom_site_label_1
_geom_bond_atom_site_label_2
_geom_bond_distance
_geom_bond_site_symmetry_2
_geom_bond_publ_flag
Cr C28 1.863(2) . ?
Cr C30 1.865(2) . ?
Cr C27 1.890(2) . ?
Cr C29 1.911(2) . ?
Cr N2 2.0487(17) . ?
Cr N1 2.0509(17) . ?
N1 C13 1.298(3) . ?
N1 C6 1.449(2) . ?
N2 C14 1.297(3) . ?
N2 C20 1.447(2) . ?
O1 C27 1.148(3) . ?
O2 C28 1.151(3) . ?
O3 C29 1.141(3) . ?
O4 C30 1.147(3) . ?
C1 C6 1.396(3) . ?
C1 C2 1.398(3) . ?
C1 C7 1.512(3) . ?
C2 C3 1.379(3) . ?
C3 C4 1.379(3) . ?
C4 C5 1.387(3) . ?
C5 C6 1.405(3) . ?
C5 C10 1.518(3) . ?
C7 C9 1.523(3) . ?
C7 C8 1.526(3) . ?
C10 C12 1.527(3) . ?
C10 C11 1.534(3) . ?
C13 C14 1.433(3) . ?
C15 C16 1.397(3) . ?
C15 C20 1.403(3) . ?
C15 C21 1.518(3) . ?
C16 C17 1.383(3) . ?
C17 C18 1.378(3) . ?
C18 C19 1.390(3) . ?
C19 C20 1.406(3) . ?
C19 C24 1.519(3) . ?
C21 C23 1.521(3) . ?
C21 C22 1.534(4) . ?
C24 C25 1.522(3) . ?
C24 C26 1.530(3) . ?

loop_
_geom_torsion_atom_site_label_1
_geom_torsion_atom_site_label_2
_geom_torsion_atom_site_label_3
_geom_torsion_atom_site_label_4
_geom_torsion
_geom_torsion_site_symmetry_1
_geom_torsion_site_symmetry_2
_geom_torsion_site_symmetry_3
_geom_torsion_site_symmetry_4
_geom_torsion_publ_flag
C28 Cr N1 C13 178.86(15) . . . . ?
C30 Cr N1 C13 13.3(5) . . . . ?
C27 Cr N1 C13 93.47(15) . . . . ?
C29 Cr N1 C13 -98.44(15) . . . . ?
N2 Cr N1 C13 -2.94(14) . . . . ?
C28 Cr N1 C6 -2.08(16) . . . . ?
C30 Cr N1 C6 -167.6(4) . . . . ?
C27 Cr N1 C6 -87.48(16) . . . . ?
C29 Cr N1 C6 80.62(16) . . . . ?
N2 Cr N1 C6 176.11(16) . . . . ?
C28 Cr N2 C14 12.8(5) . . . . ?
C30 Cr N2 C14 -173.79(15) . . . . ?
C27 Cr N2 C14 -92.81(15) . . . . ?
C29 Cr N2 C14 101.94(15) . . . . ?
N1 Cr N2 C14 2.99(14) . . . . ?
C28 Cr N2 C20 -167.0(4) . . . . ?
C30 Cr N2 C20 6.46(16) . . . . ?
C27 Cr N2 C20 87.45(15) . . . . ?
C29 Cr N2 C20 -77.81(16) . . . . ?
N1 Cr N2 C20 -176.76(16) . . . . ?
C6 C1 C2 C3 -1.1(3) . . . . ?
C7 C1 C2 C3 177.7(2) . . . . ?
C1 C2 C3 C4 0.6(4) . . . . ?
C2 C3 C4 C5 0.3(4) . . . . ?
C3 C4 C5 C6 -0.5(4) . . . . ?
C3 C4 C5 C10 -179.1(2) . . . . ?
C2 C1 C6 C5 0.9(3) . . . . ?
C7 C1 C6 C5 -177.89(19) . . . . ?
C2 C1 C6 N1 -176.77(19) . . . . ?
C7 C1 C6 N1 4.5(3) . . . . ?
C4 C5 C6 C1 -0.1(3) . . . . ?
C10 C5 C6 C1 178.52(19) . . . . ?
C4 C5 C6 N1 177.60(19) . . . . ?
C10 C5 C6 N1 -3.8(3) . . . . ?
C13 N1 C6 C1 -94.8(2) . . . . ?
Cr N1 C6 C1 86.2(2) . . . . ?
C13 N1 C6 C5 87.5(2) . . . . ?
Cr N1 C6 C5 -91.6(2) . . . . ?
C6 C1 C7 C9 114.9(2) . . . . ?
C2 C1 C7 C9 -63.8(3) . . . . ?
C6 C1 C7 C8 -121.5(2) . . . . ?
C2 C1 C7 C8 59.8(3) . . . . ?
C4 C5 C10 C12 73.2(3) . . . . ?
C6 C5 C10 C12 -105.4(2) . . . . ?
C4 C5 C10 C11 -51.2(3) . . . . ?
C6 C5 C10 C11 130.3(2) . . . . ?
C6 N1 C13 C14 -176.59(16) . . . . ?
Cr N1 C13 C14 2.5(2) . . . . ?
C20 N2 C14 C13 177.14(17) . . . . ?
Cr N2 C14 C13 -2.6(2) . . . . ?
N1 C13 C14 N2 0.0(3) . . . . ?
C20 C15 C16 C17 -1.2(3) . . . . ?
C21 C15 C16 C17 176.8(2) . . . . ?
C15 C16 C17 C18 -2.1(3) . . . . ?
C16 C17 C18 C19 2.7(3) . . . . ?
C17 C18 C19 C20 0.0(3) . . . . ?
C17 C18 C19 C24 -177.13(19) . . . . ?
C16 C15 C20 C19 4.0(3) . . . . ?
C21 C15 C20 C19 -173.93(19) . . . . ?
C16 C15 C20 N2 -171.09(19) . . . . ?
C21 C15 C20 N2 11.0(3) . . . . ?
C18 C19 C20 C15 -3.4(3) . . . . ?
C24 C19 C20 C15 173.66(18) . . . . ?
C18 C19 C20 N2 171.65(18) . . . . ?
C24 C19 C20 N2 -11.3(3) . . . . ?
C14 N2 C20 C15 -91.5(2) . . . . ?
Cr N2 C20 C15 88.3(2) . . . . ?
C14 N2 C20 C19 93.3(2) . . . . ?
Cr N2 C20 C19 -86.96(19) . . . . ?
C16 C15 C21 C23 43.5(3) . . . . ?
C20 C15 C21 C23 -138.6(2) . . . . ?
C16 C15 C21 C22 -80.4(3) . . . . ?
C20 C15 C21 C22 97.5(2) . . . . ?
C18 C19 C24 C25 -47.0(3) . . . . ?
C20 C19 C24 C25 136.0(2) . . . . ?
C18 C19 C24 C26 77.2(2) . . . . ?
C20 C19 C24 C26 -99.8(2) . . . . ?
